data_4343694
loop_
_publ_author_name
'Veal, J.T.'
'Jeter, D.Y.'
'Hodgson, D.J.'
'Hempel, J.C.'
'Eckberg, R.P.'
'Hatfield, W.E.'

_publ_section_title
;
 Structural and magnetic characterization of
 mue-hydroxo-bis(pentaamminechromium(III)) chloride monohydrate, the acid
 rhodo chloride complex
;
_journal_name_full 'Inorganic Chemistry'
_journal_page_first 2928
_journal_page_last 2931
_journal_volume 12
_journal_year 1973
_chemical_formula_sum 'Cl5 Cr2 H33 N10 O2'
_chemical_name_systematic '((N H3)5 Cr O H Cr (N H3)5) Cl5 H2 O'
_space_group_IT_number 136
_symmetry_space_group_name_Hall '-P 4n 2n'
_symmetry_space_group_name_H-M 'P 42/m n m'
_cell_angle_alpha 90
_cell_angle_beta 90
_cell_angle_gamma 90
_cell_formula_units_Z 4
_cell_length_a 16.259
_cell_length_b 16.259
_cell_length_c 7.411
_cell_volume 1959.136
_citation_journal_id_ASTM INOCAJ
_cod_data_source_file Veal_INOCAJ_1973_617.cif
_cod_data_source_block H33Cl5Cr2N10O2
_cod_original_formula_sum 'H33 Cl5 Cr2 N10 O2'
_cod_database_code 4343694

loop_
_symmetry_equiv_pos_as_xyz
x,y,z
-y+1/2,x+1/2,z+1/2
-x,-y,z
y+1/2,-x+1/2,z+1/2
x+1/2,-y+1/2,-z+1/2
y,x,-z
-x+1/2,y+1/2,-z+1/2
-y,-x,-z
-x,-y,-z
y-1/2,-x-1/2,-z-1/2
x,y,-z
-y-1/2,x-1/2,-z-1/2
-x-1/2,y-1/2,z-1/2
-y,-x,z
x-1/2,-y-1/2,z-1/2
y,x,z

loop_
_atom_site_label
_atom_site_type_symbol
_atom_site_fract_x
_atom_site_fract_y
_atom_site_fract_z
_atom_site_occupancy
_atom_site_U_iso_or_equiv
Cl5 Cl-1 0.3274 0.3274 0 0.5 0.0
N3 N-3 0.3485 -0.0042 0 1 0.0
Cl3 Cl-1 0.3106 0.3106 0.5 1 0.0
Cl6 Cl-1 0.5 0.5 0.4343 0.5 0.0
O2 O-2 0 0 0.5 0.5 0.0
Cl4 Cl-1 0.1348 0.1348 0.5 1 0.0
O1 O-2 0.1478 0.1478 0 1 0.0
Cl1 Cl-1 0.4995 0.135 0 0.5 0.0
Cl2 Cl-1 0.3472 -0.0075 0.5 0.5 0.0
H1 H+1 0.119 0.119 0 1 0.0
O3 O-2 0.3102 0.3102 0.3842 0.25 0.0
N1 N-3 0.1909 -0.0023 0.1969 1 0.0
O4 O-2 0.4488 0.4488 0 0.25 0.0
Cr1 Cr+3 0.2421 0.0745 0 1 0.0
N2 N-3 0.1442 0.2972 0.2008 1 0.0
